data_7720423
loop_
_publ_author_name
'Skatova, Alexandra A.'
'Bazanov, Andrey A.'
'Baranov, Evgeny V.'
'Kiskin, Mikhail A.'
'Ketkov, Sergey Yu'
'Fedushkin, Igor L.'

_publ_section_title
;
 Gallium phosphaketenes derived from bis(imino)acenaphthenes (bian):
 synthesis and reactivity towards a trityl radical and bian-gallylene.
;
_journal_issue 5
_journal_name_full 'Dalton transactions (Cambridge, England : 2003)'
_journal_page_first 2080
_journal_page_last 2087
_journal_paper_doi 10.1039/d5dt02466h
_journal_volume 55
_journal_year 2026
_chemical_formula_moiety '0.73(C84 H65 Ga N3 O P), 0.27(C79 H60 Ga N2 O P Cl) C7 H8'
_chemical_formula_sum 'C89.64 H71.64 Cl0.28 Ga N2.73 O P'
_chemical_formula_weight 1313.47
_space_group_crystal_system triclinic
_space_group_IT_number 2
_space_group_name_Hall '-P 1'
_space_group_name_H-M_alt 'P -1'
_atom_sites_solution_hydrogens geom
_atom_sites_solution_primary dual
_atom_sites_solution_secondary difmap
_audit_creation_method SHELXL-2019/3
_audit_update_record
;
2025-08-10 deposited with the CCDC.	2025-12-30 downloaded from the CCDC.
;
_cell_angle_alpha 85.6340(10)
_cell_angle_beta 82.537(2)
_cell_angle_gamma 89.968(2)
_cell_formula_units_Z 2
_cell_length_a 11.8992(6)
_cell_length_b 14.8576(5)
_cell_length_c 19.8172(7)
_cell_measurement_reflns_used 6922
_cell_measurement_temperature 150(2)
_cell_measurement_theta_max 24.44
_cell_measurement_theta_min 2.22
_cell_volume 3463.6(2)
_computing_structure_refinement 'SHELXL-2019/2 (Sheldrick, 2019)'
_computing_structure_solution 'SHELXT 2014/5 (Sheldrick, 2014)'
_diffrn_ambient_temperature 150(2)
_diffrn_measured_fraction_theta_full 0.998
_diffrn_measured_fraction_theta_max 0.993
_diffrn_measurement_device_type 'Bruker D8 Venture'
_diffrn_measurement_method '\f and \w scans'
_diffrn_radiation_type MoK\a
_diffrn_radiation_wavelength 0.71073
_diffrn_reflns_av_R_equivalents 0.2491
_diffrn_reflns_av_unetI/netI 0.2210
_diffrn_reflns_Laue_measured_fraction_full 0.998
_diffrn_reflns_Laue_measured_fraction_max 0.993
_diffrn_reflns_limit_h_max 16
_diffrn_reflns_limit_h_min -16
_diffrn_reflns_limit_k_max 19
_diffrn_reflns_limit_k_min -20
_diffrn_reflns_limit_l_max 27
_diffrn_reflns_limit_l_min -24
_diffrn_reflns_number 55038
_diffrn_reflns_point_group_measured_fraction_full 0.998
_diffrn_reflns_point_group_measured_fraction_max 0.993
_diffrn_reflns_theta_full 25.242
_diffrn_reflns_theta_max 29.000
_diffrn_reflns_theta_min 1.786
_exptl_absorpt_coefficient_mu 0.483
_exptl_absorpt_correction_type none
_exptl_crystal_colour brown
_exptl_crystal_density_diffrn 1.259
_exptl_crystal_description block
_exptl_crystal_F_000 1375
_exptl_crystal_size_max 0.220
_exptl_crystal_size_mid 0.180
_exptl_crystal_size_min 0.080
_refine_diff_density_max 0.600
_refine_diff_density_min -0.661
_refine_diff_density_rms 0.076
_refine_ls_extinction_method none
_refine_ls_goodness_of_fit_ref 0.913
_refine_ls_hydrogen_treatment constr
_refine_ls_matrix_type full
_refine_ls_number_parameters 959
_refine_ls_number_reflns 18270
_refine_ls_number_restraints 208
_refine_ls_restrained_S_all 0.924
_refine_ls_R_factor_all 0.1545
_refine_ls_R_factor_gt 0.0700
_refine_ls_shift/su_max 0.001
_refine_ls_shift/su_mean 0.000
_refine_ls_structure_factor_coef Fsqd
_refine_ls_weighting_details 'w=1/[\s^2^(Fo^2^)+(0.0482P)^2^] where P=(Fo^2^+2Fc^2^)/3'
_refine_ls_weighting_scheme calc
_refine_ls_wR_factor_gt 0.1476
_refine_ls_wR_factor_ref 0.1654
_reflns_Friedel_coverage 0.000
_reflns_number_gt 7960
_reflns_number_total 18270
_reflns_threshold_expression 'I > 2\s(I)'
_cod_data_source_file d5dt02466h2.cif
_cod_data_source_block ga02
_cod_database_code 7720423
_shelx_shelxl_version_number 2019/3
_shelx_space_group_comment
;
The symmetry employed for this shelxl refinement is uniquely defined
by the following loop, which should always be used as a source of
symmetry information in preference to the above space-group names.
They are only intended as comments.
;
_shelx_estimated_absorpt_t_min 0.901
_shelx_estimated_absorpt_t_max 0.962

loop_
_space_group_symop_operation_xyz
'x, y, z'
'-x, -y, -z'

loop_
_atom_site_label
_atom_site_type_symbol
_atom_site_fract_x
_atom_site_fract_y
_atom_site_fract_z
_atom_site_U_iso_or_equiv
_atom_site_adp_type
_atom_site_occupancy
_atom_site_site_symmetry_order
_atom_site_calc_flag
_atom_site_refinement_flags_posn
_atom_site_refinement_flags_adp
_atom_site_refinement_flags_occupancy
_atom_site_disorder_assembly
_atom_site_disorder_group
Ga1 Ga 0.69613(3) -0.74529(2) 0.34699(2) 0.02914(12) Uani 1 1 d . . . . .
P1 P 0.56359(10) -0.66582(8) 0.41252(6) 0.0560(3) Uani 1 1 d . . . . .
O1 O 0.4023(3) -0.8018(3) 0.4220(3) 0.146(2) Uani 1 1 d . . . . .
N1 N 0.8443(2) -0.69351(17) 0.32197(13) 0.0250(6) Uani 1 1 d . . . . .
N2 N 0.6925(2) -0.77567(16) 0.25469(12) 0.0209(6) Uani 1 1 d . . . . .
C1 C 0.8751(3) -0.7110(2) 0.25385(18) 0.0347(9) Uani 1 1 d . . . . .
C2 C 0.7960(3) -0.7510(2) 0.21922(17) 0.0279(8) Uani 1 1 d . . . . .
C3 C 0.8446(3) -0.7582(2) 0.14820(17) 0.0260(7) Uani 1 1 d . . . . .
C4 C 0.9553(3) -0.7210(2) 0.14366(16) 0.0238(7) Uani 1 1 d . . . . .
C5 C 0.9792(3) -0.6911(2) 0.20691(16) 0.0263(8) Uani 1 1 d . . . . .
C6 C 1.0311(3) -0.7130(2) 0.08321(17) 0.0300(8) Uani 1 1 d . . . . .
C7 C 1.1372(3) -0.6712(2) 0.08794(18) 0.0374(9) Uani 1 1 d . . . . .
H7 H 1.192043 -0.663185 0.048574 0.045 Uiso 1 1 calc R U . . .
C8 C 1.1610(3) -0.6425(2) 0.14855(18) 0.0348(9) Uani 1 1 d . . . . .
H8 H 1.232706 -0.615276 0.150231 0.042 Uiso 1 1 calc R U . . .
C9 C 1.0826(3) -0.6519(2) 0.20879(17) 0.0301(8) Uani 1 1 d . . . . .
H9 H 1.101556 -0.631196 0.250116 0.036 Uiso 1 1 calc R U . . .
C10 C 0.9921(3) -0.7449(2) 0.02529(18) 0.0385(9) Uani 1 1 d . . . . .
H10 H 1.040350 -0.741728 -0.016984 0.046 Uiso 1 1 calc R U . . .
C11 C 0.8848(3) -0.7806(2) 0.02950(18) 0.0390(9) Uani 1 1 d . . . . .
H11 H 0.860541 -0.801236 -0.010499 0.047 Uiso 1 1 calc R U . . .
C12 C 0.8092(3) -0.7879(2) 0.09051(16) 0.0302(8) Uani 1 1 d . . . . .
H12 H 0.735364 -0.812750 0.091701 0.036 Uiso 1 1 calc R U . . .
C13 C 0.9111(3) -0.6344(2) 0.35423(16) 0.0232(7) Uani 1 1 d . . . . .
C14 C 0.9751(3) -0.6689(2) 0.40481(16) 0.0264(8) Uani 1 1 d . . . . .
C15 C 1.0488(3) -0.6123(2) 0.43024(16) 0.0301(8) Uani 1 1 d . . . . .
H15 H 1.091785 -0.636419 0.464467 0.036 Uiso 1 1 calc R U . . .
C16 C 1.0627(3) -0.5216(2) 0.40782(16) 0.0287(8) Uani 1 1 d . . . . .
C17 C 0.9936(3) -0.4873(2) 0.36103(15) 0.0271(8) Uani 1 1 d . . . . .
H17 H 0.998375 -0.424796 0.346601 0.032 Uiso 1 1 calc R U . . .
C18 C 0.9178(3) -0.5414(2) 0.33469(15) 0.0233(7) Uani 1 1 d . . . . .
C19 C 0.9626(3) -0.7671(2) 0.43366(17) 0.0330(8) Uani 1 1 d . . . . .
H19 H 0.889530 -0.788995 0.420626 0.040 Uiso 1 1 calc R U . . .
C20 C 0.9475(3) -0.7747(2) 0.51247(19) 0.0367(9) Uani 1 1 d . . . . .
C21 C 1.0370(4) -0.7796(2) 0.5488(2) 0.0477(11) Uani 1 1 d . . . . .
H21 H 1.111410 -0.780365 0.524770 0.057 Uiso 1 1 calc R U . . .
C22 C 1.0244(4) -0.7835(3) 0.6187(2) 0.0621(13) Uani 1 1 d . . . . .
H22 H 1.088973 -0.788717 0.642235 0.075 Uiso 1 1 calc R U . . .
C23 C 0.9173(5) -0.7799(3) 0.6545(2) 0.0654(14) Uani 1 1 d . . . . .
H23 H 0.907912 -0.780852 0.702938 0.079 Uiso 1 1 calc R U . . .
C24 C 0.8232(4) -0.7749(3) 0.6195(2) 0.0601(13) Uani 1 1 d . . . . .
H24 H 0.749043 -0.773052 0.643750 0.072 Uiso 1 1 calc R U . . .
C25 C 0.8391(4) -0.7724(2) 0.5480(2) 0.0472(11) Uani 1 1 d . . . . .
H25 H 0.775213 -0.769273 0.523695 0.057 Uiso 1 1 calc R U . . .
C26 C 1.0519(3) -0.8272(2) 0.4022(2) 0.0400(9) Uani 1 1 d . . . . .
C27 C 1.0500(4) -0.9184(3) 0.4240(3) 0.0790(17) Uani 1 1 d . . . . .
H27 H 0.996146 -0.940259 0.461296 0.095 Uiso 1 1 calc R U . . .
C28 C 1.1250(4) -0.9779(3) 0.3926(3) 0.091(2) Uani 1 1 d . . . . .
H28 H 1.120943 -1.040077 0.407982 0.109 Uiso 1 1 calc R U . . .
C29 C 1.2048(4) -0.9489(3) 0.3398(2) 0.0725(15) Uani 1 1 d . . . . .
H29 H 1.254750 -0.990695 0.317731 0.087 Uiso 1 1 calc R U . . .
C30 C 1.2122(4) -0.8582(3) 0.3187(3) 0.0754(16) Uani 1 1 d . . . . .
H30 H 1.268492 -0.836200 0.282825 0.090 Uiso 1 1 calc R U . . .
C31 C 1.1363(4) -0.8002(3) 0.3508(2) 0.0547(12) Uani 1 1 d . . . . .
H31 H 1.142679 -0.737706 0.336372 0.066 Uiso 1 1 calc R U . . .
C32 C 0.8364(3) -0.4971(2) 0.28938(15) 0.0264(8) Uani 1 1 d . . . . .
H32 H 0.816430 -0.543443 0.258766 0.032 Uiso 1 1 calc R U . . .
C33 C 0.8892(3) -0.4165(2) 0.24306(16) 0.0269(8) Uani 1 1 d . . . . .
C34 C 0.8584(3) -0.3299(2) 0.25043(18) 0.0392(9) Uani 1 1 d . . . . .
H34 H 0.798833 -0.317288 0.285074 0.047 Uiso 1 1 calc R U . . .
C35 C 0.9114(3) -0.2589(2) 0.20887(19) 0.0426(10) Uani 1 1 d . . . . .
H35 H 0.888128 -0.198698 0.215494 0.051 Uiso 1 1 calc R U . . .
C36 C 0.9958(3) -0.2751(2) 0.15901(17) 0.0373(9) Uani 1 1 d . . . . .
H36 H 1.032566 -0.226458 0.130685 0.045 Uiso 1 1 calc R U . . .
C37 C 1.0275(4) -0.3606(3) 0.1498(2) 0.0651(15) Uani 1 1 d . . . . .
H37 H 1.087921 -0.372305 0.115430 0.078 Uiso 1 1 calc R U . . .
C38 C 0.9726(4) -0.4322(3) 0.1903(2) 0.0604(14) Uani 1 1 d . . . . .
H38 H 0.992867 -0.492408 0.181448 0.072 Uiso 1 1 calc R U . . .
C39 C 0.7255(3) -0.4718(2) 0.33229(16) 0.0267(8) Uani 1 1 d . . . . .
C40 C 0.7182(3) -0.4575(2) 0.40034(17) 0.0347(9) Uani 1 1 d . . . . .
H40 H 0.783847 -0.464427 0.422783 0.042 Uiso 1 1 calc R U . . .
C41 C 0.6169(3) -0.4332(2) 0.43704(18) 0.0410(10) Uani 1 1 d . . . . .
H41 H 0.613559 -0.423319 0.484054 0.049 Uiso 1 1 calc R U . . .
C42 C 0.5210(3) -0.4235(2) 0.40499(19) 0.0410(10) Uani 1 1 d . . . . .
H42 H 0.451086 -0.408394 0.430239 0.049 Uiso 1 1 calc R U . . .
C43 C 0.5264(3) -0.4356(2) 0.3367(2) 0.0378(9) Uani 1 1 d . . . . .
H43 H 0.460755 -0.427657 0.314274 0.045 Uiso 1 1 calc R U . . .
C44 C 0.6283(3) -0.4596(2) 0.30064(18) 0.0308(8) Uani 1 1 d . . . . .
H44 H 0.631810 -0.467816 0.253341 0.037 Uiso 1 1 calc R U . . .
C45 C 1.1483(3) -0.4634(2) 0.43447(17) 0.0361(9) Uani 1 1 d . . . . .
H45A H 1.111819 -0.434092 0.474186 0.054 Uiso 1 1 calc R U . . .
H45B H 1.178168 -0.417179 0.398688 0.054 Uiso 1 1 calc R U . . .
H45C H 1.210667 -0.500962 0.447853 0.054 Uiso 1 1 calc R U . . .
C46 C 0.6015(3) -0.8035(2) 0.21967(16) 0.0270(8) Uani 1 1 d . . . . .
C47 C 0.5325(3) -0.7393(2) 0.19121(16) 0.0288(8) Uani 1 1 d . . . . .
C48 C 0.4395(3) -0.7692(2) 0.16233(19) 0.0399(9) Uani 1 1 d . . . . .
H48 H 0.391257 -0.725860 0.143460 0.048 Uiso 1 1 calc R U . . .
C49 C 0.4153(3) -0.8606(3) 0.1604(2) 0.0451(10) Uani 1 1 d . . . . .
C50 C 0.4878(3) -0.9224(2) 0.18617(19) 0.0403(10) Uani 1 1 d . . . . .
H50 H 0.473513 -0.984937 0.183947 0.048 Uiso 1 1 calc R U . . .
C51 C 0.5807(3) -0.8963(2) 0.21514(18) 0.0317(8) Uani 1 1 d . . . . .
C52 C 0.5595(3) -0.6386(2) 0.18736(16) 0.0279(8) Uani 1 1 d . . . . .
H52 H 0.611249 -0.630531 0.222442 0.033 Uiso 1 1 calc R U . . .
C53 C 0.4544(3) -0.5816(2) 0.20725(17) 0.0273(8) Uani 1 1 d . . . . .
C54 C 0.3797(3) -0.6096(2) 0.26430(17) 0.0315(8) Uani 1 1 d . . . . .
H54 H 0.391140 -0.665936 0.288302 0.038 Uiso 1 1 calc R U . . .
C55 C 0.2890(3) -0.5574(2) 0.28711(18) 0.0357(9) Uani 1 1 d . . . . .
H55 H 0.239853 -0.577068 0.327213 0.043 Uiso 1 1 calc R U . . .
C56 C 0.2693(3) -0.4759(2) 0.25137(18) 0.0361(9) Uani 1 1 d . . . . .
H56 H 0.206318 -0.440004 0.266580 0.043 Uiso 1 1 calc R U . . .
C57 C 0.3416(3) -0.4479(2) 0.19392(18) 0.0355(9) Uani 1 1 d . . . . .
H57 H 0.327719 -0.393013 0.168665 0.043 Uiso 1 1 calc R U . . .
C58 C 0.4354(3) -0.4997(2) 0.17248(17) 0.0316(8) Uani 1 1 d . . . . .
H58 H 0.486669 -0.478719 0.133704 0.038 Uiso 1 1 calc R U . . .
C59 C 0.6256(3) -0.6054(2) 0.11887(18) 0.0324(8) Uani 1 1 d . . . . .
C60 C 0.7261(3) -0.5595(2) 0.11620(19) 0.0408(10) Uani 1 1 d . . . . .
H60 H 0.754447 -0.548463 0.157508 0.049 Uiso 1 1 calc R U . . .
C61 C 0.7878(4) -0.5287(3) 0.0540(2) 0.0576(12) Uani 1 1 d . . . . .
H61 H 0.857299 -0.496887 0.052952 0.069 Uiso 1 1 calc R U . . .
C62 C 0.7468(4) -0.5448(3) -0.0060(2) 0.0550(13) Uani 1 1 d . . . . .
H62 H 0.787176 -0.523596 -0.048758 0.066 Uiso 1 1 calc R U . . .
C63 C 0.6468(4) -0.5920(3) -0.0029(2) 0.0658(14) Uani 1 1 d . . . . .
H63 H 0.618777 -0.604109 -0.044111 0.079 Uiso 1 1 calc R U . . .
C64 C 0.5872(3) -0.6215(3) 0.05773(19) 0.0517(11) Uani 1 1 d . . . . .
H64 H 0.518095 -0.653686 0.058343 0.062 Uiso 1 1 calc R U . . .
C65 C 0.3108(4) -0.8914(3) 0.1308(2) 0.0699(14) Uani 1 1 d . . . . .
H65A H 0.333574 -0.910143 0.084648 0.105 Uiso 1 1 calc R U . . .
H65B H 0.257205 -0.841463 0.128803 0.105 Uiso 1 1 calc R U . . .
H65C H 0.274619 -0.942373 0.159823 0.105 Uiso 1 1 calc R U . . .
C66 C 0.6609(3) -0.9660(2) 0.24170(17) 0.0358(9) Uani 1 1 d D . . . .
H66 H 0.693733 -0.931632 0.276067 0.043 Uiso 1 1 calc R U . A 1
C67 C 0.7681(9) -0.9995(10) 0.2016(7) 0.031(5) Uani 0.234(10) 1 d DG U P B 1
C68 C 0.7481(10) -1.0291(12) 0.1393(7) 0.046(6) Uani 0.234(10) 1 d G U P B 1
H68A H 0.672585 -1.038391 0.130451 0.055 Uiso 0.234(10) 1 calc R U P B 1
C69 C 0.8386(14) -1.0451(12) 0.0900(6) 0.077(8) Uani 0.234(10) 1 d G U P B 1
H69A H 0.824955 -1.065266 0.047470 0.092 Uiso 0.234(10) 1 calc R U P B 1
C70 C 0.9491(12) -1.0314(11) 0.1030(8) 0.048(6) Uani 0.234(10) 1 d G U P B 1
H70A H 1.010970 -1.042357 0.069343 0.058 Uiso 0.234(10) 1 calc R U P B 1
C71 C 0.9691(8) -1.0019(10) 0.1653(10) 0.065(7) Uani 0.234(10) 1 d G U P B 1
H71A H 1.044617 -0.992578 0.174198 0.078 Uiso 0.234(10) 1 calc R U P B 1
C72 C 0.8786(10) -0.9859(10) 0.2146(8) 0.061(7) Uani 0.234(10) 1 d G U P B 1
H72A H 0.892248 -0.965705 0.257180 0.073 Uiso 0.234(10) 1 calc R U P B 1
C67' C 0.7434(3) -0.9975(3) 0.1807(2) 0.0297(13) Uani 0.766(10) 1 d DG U P B 2
C68' C 0.7063(3) -1.0410(3) 0.1278(2) 0.0511(16) Uani 0.766(10) 1 d G U P B 2
H68B H 0.627681 -1.052114 0.127828 0.061 Uiso 0.766(10) 1 calc R U P B 2
C69' C 0.7842(4) -1.0681(3) 0.07493(19) 0.0605(19) Uani 0.766(10) 1 d G U P B 2
H69B H 0.758870 -1.097805 0.038809 0.073 Uiso 0.766(10) 1 calc R U P B 2
C70' C 0.8992(4) -1.0518(3) 0.0749(2) 0.058(2) Uani 0.766(10) 1 d G U P B 2
H70B H 0.952500 -1.070346 0.038770 0.070 Uiso 0.766(10) 1 calc R U P B 2
C71' C 0.9363(3) -1.0083(3) 0.1278(3) 0.0480(19) Uani 0.766(10) 1 d G U P B 2
H71B H 1.014941 -0.997197 0.127749 0.058 Uiso 0.766(10) 1 calc R U P B 2
C72' C 0.8584(3) -0.9812(2) 0.1806(2) 0.0409(16) Uani 0.766(10) 1 d G U P B 2
H72B H 0.883753 -0.951502 0.216767 0.049 Uiso 0.766(10) 1 calc R U P B 2
C73 C 0.6004(3) -1.0438(2) 0.28829(18) 0.0358(9) Uani 1 1 d . . . . .
C74 C 0.6453(3) -1.1289(3) 0.2935(2) 0.0551(12) Uani 1 1 d . . . . .
H74 H 0.712294 -1.141853 0.264421 0.066 Uiso 1 1 calc R U . . .
C75 C 0.5958(4) -1.1965(3) 0.3399(3) 0.0747(16) Uani 1 1 d . . . . .
H75 H 0.630218 -1.254084 0.343342 0.090 Uiso 1 1 calc R U . . .
C76 C 0.4981(4) -1.1804(3) 0.3804(2) 0.0686(14) Uani 1 1 d . . . . .
H76 H 0.463622 -1.226718 0.411957 0.082 Uiso 1 1 calc R U . . .
C77 C 0.4495(4) -1.0975(3) 0.3756(2) 0.0644(14) Uani 1 1 d . . . . .
H77 H 0.380290 -1.086615 0.403277 0.077 Uiso 1 1 calc R U . . .
C78 C 0.5005(3) -1.0286(3) 0.3303(2) 0.0493(11) Uani 1 1 d . . . . .
H78 H 0.466668 -0.970691 0.328227 0.059 Uiso 1 1 calc R U . . .
C79 C 0.4725(4) -0.7469(3) 0.4173(3) 0.0717(15) Uani 1 1 d . . . . .
N3 N 0.7157(9) -0.8711(7) 0.3940(6) 0.047(3) Uani 0.728(4) 1 d D U P C 1
C80 C 0.8034(4) -0.9193(3) 0.3674(2) 0.0344(13) Uani 0.728(4) 1 d D U P C 1
H80A H 0.855676 -0.891749 0.331417 0.041 Uiso 0.728(4) 1 calc R U P C 1
C81 C 0.8203(4) -1.0083(3) 0.3906(3) 0.0491(16) Uani 0.728(4) 1 d D U P C 1
H81A H 0.883844 -1.040667 0.371263 0.059 Uiso 0.728(4) 1 calc R U P C 1
C82 C 0.7434(4) -1.0494(4) 0.4424(3) 0.0591(18) Uani 0.728(4) 1 d D U P C 1
H82A H 0.751945 -1.110644 0.458252 0.071 Uiso 0.728(4) 1 calc R U P C 1
C83 C 0.6538(5) -0.9989(3) 0.4702(3) 0.0567(17) Uani 0.728(4) 1 d D U P C 1
H83A H 0.600205 -1.024929 0.506104 0.068 Uiso 0.728(4) 1 calc R U P C 1
C84 C 0.6428(5) -0.9097(3) 0.4454(3) 0.0435(14) Uani 0.728(4) 1 d D U P C 1
H84A H 0.581859 -0.875083 0.465410 0.052 Uiso 0.728(4) 1 calc R U P C 1
Cl1 Cl 0.6993(10) -0.8770(6) 0.4101(6) 0.057(2) Uani 0.272(4) 1 d . U P C 2
C1S C 0.6331(8) -0.2863(8) 0.1274(7) 0.114(5) Uani 0.540(9) 1 d D U P D 1
H1SA H 0.645988 -0.332158 0.094252 0.171 Uiso 0.540(9) 1 calc R U P D 1
H1SB H 0.622418 -0.315747 0.173707 0.171 Uiso 0.540(9) 1 calc R U P D 1
H1SC H 0.698802 -0.245393 0.122114 0.171 Uiso 0.540(9) 1 calc R U P D 1
C2S C 0.5281(7) -0.2329(5) 0.1149(5) 0.149(9) Uani 0.540(9) 1 d DG U P D 1
C3S C 0.5333(7) -0.2064(6) 0.0458(5) 0.094(4) Uani 0.540(9) 1 d G U P D 1
H3SA H 0.595513 -0.223898 0.014671 0.112 Uiso 0.540(9) 1 calc R U P D 1
C4S C 0.4474(9) -0.1541(6) 0.0222(4) 0.129(5) Uani 0.540(9) 1 d G U P D 1
H4SA H 0.450970 -0.136014 -0.025051 0.155 Uiso 0.540(9) 1 calc R U P D 1
C5S C 0.3563(7) -0.1285(6) 0.0677(6) 0.115(5) Uani 0.540(9) 1 d G U P D 1
H5SA H 0.297667 -0.092791 0.051613 0.138 Uiso 0.540(9) 1 calc R U P D 1
C6S C 0.3511(6) -0.1550(6) 0.1369(5) 0.142(6) Uani 0.540(9) 1 d G U P D 1
H6SA H 0.288906 -0.137451 0.168001 0.170 Uiso 0.540(9) 1 calc R U P D 1
C7S C 0.4370(8) -0.2072(6) 0.1605(4) 0.074(3) Uani 0.540(9) 1 d G U P D 1
H7SA H 0.433449 -0.225336 0.207724 0.089 Uiso 0.540(9) 1 calc R U P D 1
C1S' C 0.6378(11) -0.2939(11) 0.0746(9) 0.152(8) Uani 0.460(9) 1 d D U P D 2
H1SD H 0.684252 -0.311596 0.110697 0.228 Uiso 0.460(9) 1 calc R U P D 2
H1SE H 0.682941 -0.255603 0.038552 0.228 Uiso 0.460(9) 1 calc R U P D 2
H1SF H 0.612297 -0.347995 0.055396 0.228 Uiso 0.460(9) 1 calc R U P D 2
C2S' C 0.5353(7) -0.2417(6) 0.1043(5) 0.081(6) Uani 0.460(9) 1 d DG U P D 2
C3S' C 0.5191(7) -0.2436(6) 0.1751(5) 0.079(4) Uani 0.460(9) 1 d G U P D 2
H3SB H 0.573767 -0.271193 0.200744 0.095 Uiso 0.460(9) 1 calc R U P D 2
C4S' C 0.4229(9) -0.2052(7) 0.2084(5) 0.134(6) Uani 0.460(9) 1 d G U P D 2
H4SB H 0.411851 -0.206537 0.256861 0.160 Uiso 0.460(9) 1 calc R U P D 2
C5S' C 0.3429(7) -0.1649(7) 0.1709(6) 0.089(4) Uani 0.460(9) 1 d G U P D 2
H5SB H 0.277210 -0.138666 0.193732 0.107 Uiso 0.460(9) 1 calc R U P D 2
C6S' C 0.3591(8) -0.1630(7) 0.1001(6) 0.147(7) Uani 0.460(9) 1 d G U P D 2
H6SB H 0.304481 -0.135450 0.074486 0.177 Uiso 0.460(9) 1 calc R U P D 2
C7S' C 0.4553(9) -0.2014(8) 0.0668(5) 0.123(6) Uani 0.460(9) 1 d G U P D 2
H7SB H 0.466396 -0.200106 0.018368 0.147 Uiso 0.460(9) 1 calc R U P D 2

loop_
_atom_site_aniso_label
_atom_site_aniso_U_11
_atom_site_aniso_U_22
_atom_site_aniso_U_33
_atom_site_aniso_U_23
_atom_site_aniso_U_13
_atom_site_aniso_U_12
Ga1 0.0290(2) 0.0270(2) 0.0293(2) -0.00006(17) 0.00294(16) -0.00638(16)
P1 0.0518(7) 0.0498(7) 0.0603(8) -0.0174(6) 0.0239(6) -0.0068(6)
O1 0.064(3) 0.109(4) 0.250(6) -0.006(4) 0.027(3) -0.040(3)
N1 0.0270(15) 0.0250(15) 0.0214(15) 0.0008(12) 0.0016(12) -0.0082(12)
N2 0.0219(14) 0.0199(13) 0.0204(14) -0.0034(11) 0.0006(11) -0.0046(11)
C1 0.0274(19) 0.045(2) 0.032(2) -0.0167(18) 0.0059(15) -0.0119(16)
C2 0.0251(18) 0.0293(19) 0.0278(19) -0.0036(15) 0.0031(14) -0.0059(14)
C3 0.0265(18) 0.0234(17) 0.0269(19) -0.0041(15) 0.0018(14) -0.0033(14)
C4 0.0264(18) 0.0220(17) 0.0225(18) -0.0023(14) -0.0004(14) -0.0011(14)
C5 0.0269(18) 0.0257(18) 0.0252(19) -0.0021(15) 0.0006(14) -0.0027(14)
C6 0.032(2) 0.0264(18) 0.030(2) -0.0002(16) 0.0013(16) 0.0007(15)
C7 0.033(2) 0.041(2) 0.033(2) 0.0051(18) 0.0118(16) -0.0078(17)
C8 0.0253(19) 0.034(2) 0.042(2) 0.0051(18) 0.0018(16) -0.0054(15)
C9 0.0281(19) 0.0318(19) 0.029(2) 0.0003(16) -0.0019(15) -0.0052(15)
C10 0.045(2) 0.042(2) 0.026(2) -0.0068(17) 0.0070(17) -0.0061(18)
C11 0.043(2) 0.041(2) 0.033(2) -0.0135(18) 0.0017(18) -0.0059(18)
C12 0.0315(19) 0.0324(19) 0.0264(19) -0.0072(16) 0.0008(15) -0.0061(15)
C13 0.0259(17) 0.0215(17) 0.0208(17) -0.0010(14) 0.0014(13) -0.0058(13)
C14 0.036(2) 0.0239(18) 0.0188(18) 0.0018(14) -0.0021(14) -0.0073(15)
C15 0.035(2) 0.034(2) 0.0205(18) 0.0056(16) -0.0042(15) -0.0063(16)
C16 0.0297(19) 0.0293(19) 0.0252(19) -0.0021(16) 0.0040(15) -0.0105(15)
C17 0.034(2) 0.0233(18) 0.0205(18) 0.0009(14) 0.0064(14) -0.0047(15)
C18 0.0325(19) 0.0212(17) 0.0146(16) -0.0001(13) 0.0020(13) -0.0022(14)
C19 0.034(2) 0.031(2) 0.036(2) 0.0023(16) -0.0094(16) -0.0073(16)
C20 0.044(2) 0.0255(19) 0.039(2) 0.0005(17) -0.0015(19) -0.0039(17)
C21 0.058(3) 0.037(2) 0.046(3) 0.002(2) -0.001(2) 0.000(2)
C22 0.091(4) 0.060(3) 0.034(3) 0.007(2) -0.009(3) 0.004(3)
C23 0.112(5) 0.046(3) 0.034(3) 0.008(2) -0.001(3) -0.009(3)
C24 0.086(4) 0.045(3) 0.041(3) 0.002(2) 0.018(2) -0.012(2)
C25 0.061(3) 0.033(2) 0.043(3) 0.0022(19) 0.007(2) -0.007(2)
C26 0.045(2) 0.029(2) 0.045(2) 0.0088(18) -0.0105(19) -0.0070(17)
C27 0.084(4) 0.035(3) 0.102(4) 0.003(3) 0.042(3) 0.003(2)
C28 0.093(4) 0.032(3) 0.131(5) -0.002(3) 0.041(4) 0.005(3)
C29 0.068(4) 0.051(3) 0.089(4) -0.004(3) 0.020(3) 0.020(3)
C30 0.070(4) 0.051(3) 0.096(4) -0.004(3) 0.022(3) 0.005(3)
C31 0.070(3) 0.032(2) 0.055(3) 0.004(2) 0.012(2) 0.009(2)
C32 0.0316(19) 0.0256(18) 0.0195(17) 0.0003(15) 0.0047(14) -0.0019(14)
C33 0.0290(19) 0.0303(19) 0.0191(18) 0.0049(15) 0.0020(14) 0.0013(15)
C34 0.042(2) 0.032(2) 0.039(2) 0.0014(18) 0.0122(17) -0.0023(17)
C35 0.050(3) 0.028(2) 0.045(2) -0.0011(18) 0.0119(19) 0.0009(18)
C36 0.044(2) 0.037(2) 0.027(2) 0.0124(17) 0.0053(16) -0.0043(17)
C37 0.074(3) 0.050(3) 0.055(3) 0.016(2) 0.039(2) 0.017(2)
C38 0.083(3) 0.036(2) 0.049(3) 0.018(2) 0.033(2) 0.017(2)
C39 0.0315(19) 0.0193(17) 0.0264(19) 0.0055(14) 0.0030(15) -0.0034(14)
C40 0.034(2) 0.042(2) 0.027(2) 0.0000(17) -0.0010(16) 0.0007(17)
C41 0.047(2) 0.047(2) 0.024(2) 0.0006(18) 0.0091(17) 0.0026(19)
C42 0.035(2) 0.036(2) 0.048(3) -0.0002(19) 0.0105(18) 0.0010(17)
C43 0.030(2) 0.032(2) 0.051(3) -0.0061(18) -0.0001(18) -0.0061(16)
C44 0.033(2) 0.0257(18) 0.033(2) -0.0038(16) -0.0009(16) -0.0059(15)
C45 0.039(2) 0.038(2) 0.031(2) -0.0021(17) -0.0051(16) -0.0153(17)
C46 0.0234(17) 0.0281(18) 0.0287(19) -0.0105(15) 0.0038(14) -0.0047(14)
C47 0.032(2) 0.0266(19) 0.028(2) -0.0068(15) -0.0027(15) -0.0048(15)
C48 0.037(2) 0.038(2) 0.048(2) -0.0084(19) -0.0134(18) -0.0012(18)
C49 0.039(2) 0.044(2) 0.056(3) -0.017(2) -0.009(2) -0.0075(19)
C50 0.038(2) 0.029(2) 0.057(3) -0.0149(19) -0.0083(19) -0.0059(17)
C51 0.0260(19) 0.0286(19) 0.041(2) -0.0118(17) 0.0000(16) -0.0052(15)
C52 0.0303(19) 0.0275(18) 0.0266(19) -0.0028(15) -0.0060(15) -0.0036(15)
C53 0.0285(19) 0.0279(19) 0.0264(19) -0.0043(15) -0.0052(14) -0.0040(15)
C54 0.0297(19) 0.0294(19) 0.035(2) 0.0011(16) -0.0043(16) -0.0039(15)
C55 0.031(2) 0.037(2) 0.038(2) -0.0079(18) 0.0041(16) -0.0061(16)
C56 0.029(2) 0.037(2) 0.044(2) -0.0112(18) -0.0038(17) 0.0029(16)
C57 0.034(2) 0.033(2) 0.040(2) -0.0032(18) -0.0061(17) 0.0046(16)
C58 0.033(2) 0.031(2) 0.031(2) -0.0014(16) -0.0036(16) -0.0037(15)
C59 0.038(2) 0.029(2) 0.031(2) -0.0050(17) -0.0038(17) 0.0059(16)
C60 0.055(3) 0.034(2) 0.031(2) -0.0007(18) 0.0032(19) -0.0033(19)
C61 0.064(3) 0.045(3) 0.056(3) 0.001(2) 0.018(2) -0.012(2)
C62 0.081(4) 0.046(3) 0.030(2) 0.010(2) 0.015(2) 0.010(2)
C63 0.081(4) 0.083(4) 0.031(3) 0.000(2) -0.003(2) -0.001(3)
C64 0.047(3) 0.077(3) 0.031(2) -0.001(2) -0.0042(19) -0.004(2)
C65 0.062(3) 0.050(3) 0.107(4) -0.023(3) -0.033(3) -0.008(2)
C66 0.034(2) 0.0199(18) 0.053(2) -0.0102(17) 0.0039(18) -0.0027(15)
C67 0.032(6) 0.027(6) 0.035(6) 0.002(4) -0.009(4) -0.002(4)
C68 0.042(7) 0.050(7) 0.043(7) 0.001(5) -0.002(5) 0.004(5)
C69 0.076(9) 0.075(9) 0.078(9) -0.004(5) -0.004(5) 0.009(5)
C70 0.050(7) 0.047(7) 0.046(7) -0.005(5) 0.002(5) -0.002(5)
C71 0.062(8) 0.059(7) 0.072(8) 0.003(5) -0.005(5) 0.002(5)
C72 0.061(8) 0.058(8) 0.063(8) 0.004(5) -0.013(5) 0.004(5)
C67' 0.031(2) 0.021(2) 0.036(3) 0.003(2) -0.005(2) 0.0001(19)
C68' 0.048(3) 0.051(3) 0.053(3) -0.010(3) 0.003(3) -0.001(3)
C69' 0.076(4) 0.054(3) 0.052(3) -0.020(3) 0.001(3) 0.004(3)
C70' 0.057(4) 0.045(3) 0.065(4) 0.000(3) 0.021(3) 0.007(3)
C71' 0.047(3) 0.039(3) 0.052(4) -0.003(3) 0.016(3) 0.002(2)
C72' 0.039(3) 0.031(3) 0.050(3) -0.002(2) 0.002(2) 0.001(2)
C73 0.033(2) 0.0265(19) 0.046(2) -0.0050(17) 0.0047(17) -0.0043(16)
C74 0.048(3) 0.035(2) 0.074(3) 0.000(2) 0.021(2) 0.0015(19)
C75 0.066(3) 0.038(3) 0.106(4) 0.017(3) 0.030(3) 0.004(2)
C76 0.062(3) 0.053(3) 0.079(4) 0.018(3) 0.021(3) -0.008(2)
C77 0.051(3) 0.060(3) 0.073(3) 0.006(3) 0.022(2) 0.001(2)
C78 0.046(3) 0.038(2) 0.059(3) -0.007(2) 0.015(2) -0.0016(19)
C79 0.048(3) 0.057(3) 0.103(4) 0.000(3) 0.015(3) -0.004(2)
N3 0.043(4) 0.046(4) 0.054(5) -0.004(3) -0.010(3) -0.005(3)
C80 0.035(3) 0.027(2) 0.042(3) -0.002(2) -0.007(2) -0.002(2)
C81 0.045(3) 0.040(3) 0.063(3) -0.002(3) -0.010(3) 0.002(2)
C82 0.066(3) 0.044(3) 0.067(4) 0.008(3) -0.013(3) -0.005(3)
C83 0.058(3) 0.047(3) 0.062(3) 0.006(3) 0.000(3) -0.016(3)
C84 0.046(3) 0.037(3) 0.043(3) 0.006(2) 0.008(2) -0.011(2)
Cl1 0.074(5) 0.043(4) 0.056(5) 0.002(3) -0.019(3) -0.009(3)
C1S 0.136(9) 0.091(7) 0.119(9) 0.006(7) -0.035(7) -0.044(6)
C2S 0.154(10) 0.143(10) 0.151(10) -0.013(5) -0.030(5) -0.021(5)
C3S 0.101(6) 0.092(5) 0.093(6) -0.017(4) -0.021(4) -0.016(4)
C4S 0.141(7) 0.125(7) 0.125(6) -0.025(5) -0.021(5) -0.017(5)
C5S 0.117(6) 0.105(6) 0.128(6) -0.017(4) -0.032(4) -0.020(4)
C6S 0.151(7) 0.128(7) 0.146(7) -0.024(5) -0.009(5) -0.019(5)
C7S 0.086(5) 0.066(5) 0.071(5) 0.001(4) -0.019(4) -0.028(4)
C1S' 0.146(11) 0.153(11) 0.152(11) -0.011(9) 0.001(8) -0.028(8)
C2S' 0.088(7) 0.068(7) 0.087(7) -0.010(4) -0.015(4) -0.023(4)
C3S' 0.082(6) 0.074(5) 0.079(6) -0.006(4) -0.004(4) -0.020(4)
C4S' 0.144(7) 0.127(7) 0.131(7) -0.014(5) -0.019(5) -0.013(5)
C5S' 0.095(6) 0.076(6) 0.097(6) -0.020(4) -0.012(4) -0.013(4)
C6S' 0.154(8) 0.140(8) 0.151(8) -0.013(5) -0.029(5) -0.007(5)
C7S' 0.122(7) 0.129(7) 0.119(7) -0.014(5) -0.023(5) -0.011(5)

loop_
_atom_type_symbol
_atom_type_description
_atom_type_scat_dispersion_real
_atom_type_scat_dispersion_imag
_atom_type_scat_source
C C 0.0033 0.0016 'International Tables Vol C Tables 4.2.6.8 and 6.1.1.4'
H H 0.0000 0.0000 'International Tables Vol C Tables 4.2.6.8 and 6.1.1.4'
Ga Ga 0.2307 1.6083 'International Tables Vol C Tables 4.2.6.8 and 6.1.1.4'
N N 0.0061 0.0033 'International Tables Vol C Tables 4.2.6.8 and 6.1.1.4'
O O 0.0106 0.0060 'International Tables Vol C Tables 4.2.6.8 and 6.1.1.4'
P P 0.1023 0.0942 'International Tables Vol C Tables 4.2.6.8 and 6.1.1.4'
Cl Cl 0.1484 0.1585 'International Tables Vol C Tables 4.2.6.8 and 6.1.1.4'

loop_
_geom_angle_atom_site_label_1
_geom_angle_atom_site_label_2
_geom_angle_atom_site_label_3
_geom_angle
_geom_angle_site_symmetry_1
_geom_angle_site_symmetry_3
_geom_angle_publ_flag
N1 Ga1 N2 90.37(11) . . ?
N1 Ga1 N3 107.3(3) . . ?
N2 Ga1 N3 100.3(4) . . ?
N1 Ga1 Cl1 112.3(3) . . ?
N2 Ga1 Cl1 106.1(3) . . ?
N1 Ga1 P1 118.34(8) . . ?
N2 Ga1 P1 127.41(8) . . ?
N3 Ga1 P1 110.05(18) . . ?
Cl1 Ga1 P1 102.0(2) . . ?
C79 P1 Ga1 91.50(16) . . ?
C1 N1 C13 120.6(3) . . ?
C1 N1 Ga1 105.5(2) . . ?
C13 N1 Ga1 133.04(19) . . ?
C2 N2 C46 120.7(3) . . ?
C2 N2 Ga1 106.5(2) . . ?
C46 N2 Ga1 131.9(2) . . ?
N1 C1 C2 119.0(3) . . ?
N1 C1 C5 131.6(3) . . ?
C2 C1 C5 109.3(3) . . ?
N2 C2 C1 118.3(3) . . ?
N2 C2 C3 132.3(3) . . ?
C1 C2 C3 109.3(3) . . ?
C12 C3 C4 118.6(3) . . ?
C12 C3 C2 136.7(3) . . ?
C4 C3 C2 104.6(3) . . ?
C6 C4 C3 123.5(3) . . ?
C6 C4 C5 124.1(3) . . ?
C3 C4 C5 112.4(3) . . ?
C9 C5 C4 118.0(3) . . ?
C9 C5 C1 137.6(3) . . ?
C4 C5 C1 104.4(3) . . ?
C10 C6 C4 116.2(3) . . ?
C10 C6 C7 128.2(3) . . ?
C4 C6 C7 115.5(3) . . ?
C8 C7 C6 120.7(3) . . ?
C8 C7 H7 119.6 . . ?
C6 C7 H7 119.6 . . ?
C7 C8 C9 122.3(3) . . ?
C7 C8 H8 118.8 . . ?
C9 C8 H8 118.8 . . ?
C5 C9 C8 119.3(3) . . ?
C5 C9 H9 120.4 . . ?
C8 C9 H9 120.4 . . ?
C11 C10 C6 120.4(3) . . ?
C11 C10 H10 119.8 . . ?
C6 C10 H10 119.8 . . ?
C10 C11 C12 122.8(3) . . ?
C10 C11 H11 118.6 . . ?
C12 C11 H11 118.6 . . ?
C3 C12 C11 118.4(3) . . ?
C3 C12 H12 120.8 . . ?
C11 C12 H12 120.8 . . ?
C14 C13 C18 118.6(3) . . ?
C14 C13 N1 120.1(3) . . ?
C18 C13 N1 121.2(3) . . ?
C15 C14 C13 119.3(3) . . ?
C15 C14 C19 119.4(3) . . ?
C13 C14 C19 121.3(3) . . ?
C14 C15 C16 122.7(3) . . ?
C14 C15 H15 118.6 . . ?
C16 C15 H15 118.6 . . ?
C17 C16 C15 117.2(3) . . ?
C17 C16 C45 121.9(3) . . ?
C15 C16 C45 120.9(3) . . ?
C18 C17 C16 121.9(3) . . ?
C18 C17 H17 119.0 . . ?
C16 C17 H17 119.0 . . ?
C17 C18 C13 119.9(3) . . ?
C17 C18 C32 118.7(3) . . ?
C13 C18 C32 121.1(3) . . ?
C26 C19 C14 113.5(3) . . ?
C26 C19 C20 113.9(3) . . ?
C14 C19 C20 111.5(3) . . ?
C26 C19 H19 105.7 . . ?
C14 C19 H19 105.7 . . ?
C20 C19 H19 105.7 . . ?
C21 C20 C25 118.3(4) . . ?
C21 C20 C19 122.5(3) . . ?
C25 C20 C19 119.2(4) . . ?
C20 C21 C22 122.8(4) . . ?
C20 C21 H21 118.6 . . ?
C22 C21 H21 118.6 . . ?
C21 C22 C23 119.6(5) . . ?
C21 C22 H22 120.2 . . ?
C23 C22 H22 120.2 . . ?
C24 C23 C22 119.7(4) . . ?
C24 C23 H23 120.2 . . ?
C22 C23 H23 120.2 . . ?
C23 C24 C25 119.3(4) . . ?
C23 C24 H24 120.4 . . ?
C25 C24 H24 120.4 . . ?
C20 C25 C24 120.4(4) . . ?
C20 C25 H25 119.8 . . ?
C24 C25 H25 119.8 . . ?
C31 C26 C27 115.8(4) . . ?
C31 C26 C19 124.9(3) . . ?
C27 C26 C19 119.2(4) . . ?
C28 C27 C26 121.2(4) . . ?
C28 C27 H27 119.4 . . ?
C26 C27 H27 119.4 . . ?
C29 C28 C27 121.1(4) . . ?
C29 C28 H28 119.4 . . ?
C27 C28 H28 119.4 . . ?
C28 C29 C30 119.2(4) . . ?
C28 C29 H29 120.4 . . ?
C30 C29 H29 120.4 . . ?
C31 C30 C29 118.6(4) . . ?
C31 C30 H30 120.7 . . ?
C29 C30 H30 120.7 . . ?
C26 C31 C30 123.9(4) . . ?
C26 C31 H31 118.1 . . ?
C30 C31 H31 118.1 . . ?
C18 C32 C39 110.7(2) . . ?
C18 C32 C33 113.1(3) . . ?
C39 C32 C33 112.0(2) . . ?
C18 C32 H32 106.9 . . ?
C39 C32 H32 106.9 . . ?
C33 C32 H32 106.9 . . ?
C34 C33 C38 117.2(3) . . ?
C34 C33 C32 123.9(3) . . ?
C38 C33 C32 119.0(3) . . ?
C33 C34 C35 121.9(3) . . ?
C33 C34 H34 119.1 . . ?
C35 C34 H34 119.1 . . ?
C36 C35 C34 120.2(3) . . ?
C36 C35 H35 119.9 . . ?
C34 C35 H35 119.9 . . ?
C35 C36 C37 119.3(3) . . ?
C35 C36 H36 120.3 . . ?
C37 C36 H36 120.3 . . ?
C36 C37 C38 120.6(3) . . ?
C36 C37 H37 119.7 . . ?
C38 C37 H37 119.7 . . ?
C37 C38 C33 120.7(3) . . ?
C37 C38 H38 119.7 . . ?
C33 C38 H38 119.7 . . ?
C40 C39 C44 117.9(3) . . ?
C40 C39 C32 123.2(3) . . ?
C44 C39 C32 118.9(3) . . ?
C39 C40 C41 121.4(3) . . ?
C39 C40 H40 119.3 . . ?
C41 C40 H40 119.3 . . ?
C42 C41 C40 119.7(3) . . ?
C42 C41 H41 120.2 . . ?
C40 C41 H41 120.2 . . ?
C43 C42 C41 120.2(3) . . ?
C43 C42 H42 119.9 . . ?
C41 C42 H42 119.9 . . ?
C42 C43 C44 119.4(4) . . ?
C42 C43 H43 120.3 . . ?
C44 C43 H43 120.3 . . ?
C39 C44 C43 121.4(3) . . ?
C39 C44 H44 119.3 . . ?
C43 C44 H44 119.3 . . ?
C16 C45 H45A 109.5 . . ?
C16 C45 H45B 109.5 . . ?
H45A C45 H45B 109.5 . . ?
C16 C45 H45C 109.5 . . ?
H45A C45 H45C 109.5 . . ?
H45B C45 H45C 109.5 . . ?
C47 C46 C51 119.8(3) . . ?
C47 C46 N2 120.2(3) . . ?
C51 C46 N2 119.9(3) . . ?
C46 C47 C48 118.5(3) . . ?
C46 C47 C52 121.8(3) . . ?
C48 C47 C52 119.6(3) . . ?
C49 C48 C47 122.0(3) . . ?
C49 C48 H48 119.0 . . ?
C47 C48 H48 119.0 . . ?
C50 C49 C48 118.2(4) . . ?
C50 C49 C65 120.9(3) . . ?
C48 C49 C65 121.0(4) . . ?
C49 C50 C51 121.9(3) . . ?
C49 C50 H50 119.0 . . ?
C51 C50 H50 119.0 . . ?
C50 C51 C46 119.4(3) . . ?
C50 C51 C66 120.8(3) . . ?
C46 C51 C66 119.9(3) . . ?
C47 C52 C59 112.1(3) . . ?
C47 C52 C53 112.6(3) . . ?
C59 C52 C53 113.0(3) . . ?
C47 C52 H52 106.2 . . ?
C59 C52 H52 106.2 . . ?
C53 C52 H52 106.2 . . ?
C54 C53 C58 118.4(3) . . ?
C54 C53 C52 119.3(3) . . ?
C58 C53 C52 122.1(3) . . ?
C53 C54 C55 121.4(3) . . ?
C53 C54 H54 119.3 . . ?
C55 C54 H54 119.3 . . ?
C54 C55 C56 119.9(3) . . ?
C54 C55 H55 120.0 . . ?
C56 C55 H55 120.0 . . ?
C57 C56 C55 119.4(3) . . ?
C57 C56 H56 120.3 . . ?
C55 C56 H56 120.3 . . ?
C56 C57 C58 120.3(3) . . ?
C56 C57 H57 119.9 . . ?
C58 C57 H57 119.9 . . ?
C57 C58 C53 120.6(3) . . ?
C57 C58 H58 119.7 . . ?
C53 C58 H58 119.7 . . ?
C60 C59 C64 118.0(4) . . ?
C60 C59 C52 120.5(3) . . ?
C64 C59 C52 121.5(4) . . ?
C59 C60 C61 121.3(4) . . ?
C59 C60 H60 119.4 . . ?
C61 C60 H60 119.4 . . ?
C62 C61 C60 119.4(4) . . ?
C62 C61 H61 120.3 . . ?
C60 C61 H61 120.3 . . ?
C61 C62 C63 119.0(4) . . ?
C61 C62 H62 120.5 . . ?
C63 C62 H62 120.5 . . ?
C64 C63 C62 121.2(4) . . ?
C64 C63 H63 119.4 . . ?
C62 C63 H63 119.4 . . ?
C63 C64 C59 121.0(4) . . ?
C63 C64 H64 119.5 . . ?
C59 C64 H64 119.5 . . ?
C49 C65 H65A 109.5 . . ?
C49 C65 H65B 109.5 . . ?
H65A C65 H65B 109.5 . . ?
C49 C65 H65C 109.5 . . ?
H65A C65 H65C 109.5 . . ?
H65B C65 H65C 109.5 . . ?
C51 C66 C67 125.7(6) . . ?
C51 C66 C73 113.8(3) . . ?
C67 C66 C73 110.4(6) . . ?
C51 C66 C67' 109.2(3) . . ?
C73 C66 C67' 114.1(3) . . ?
C51 C66 H66 100.6 . . ?
C67 C66 H66 100.6 . . ?
C73 C66 H66 100.6 . . ?
C68 C67 C72 120.0 . . ?
C68 C67 C66 112.0(9) . . ?
C72 C67 C66 126.6(9) . . ?
C67 C68 C69 120.0 . . ?
C67 C68 H68A 120.0 . . ?
C69 C68 H68A 120.0 . . ?
C70 C69 C68 120.0 . . ?
C70 C69 H69A 120.0 . . ?
C68 C69 H69A 120.0 . . ?
C69 C70 C71 120.0 . . ?
C69 C70 H70A 120.0 . . ?
C71 C70 H70A 120.0 . . ?
C70 C71 C72 120.0 . . ?
C70 C71 H71A 120.0 . . ?
C72 C71 H71A 120.0 . . ?
C71 C72 C67 120.0 . . ?
C71 C72 H72A 120.0 . . ?
C67 C72 H72A 120.0 . . ?
C68' C67' C72' 120.0 . . ?
C68' C67' C66 122.7(3) . . ?
C72' C67' C66 117.3(3) . . ?
C67' C68' C69' 120.0 . . ?
C67' C68' H68B 120.0 . . ?
C69' C68' H68B 120.0 . . ?
C70' C69' C68' 120.0 . . ?
C70' C69' H69B 120.0 . . ?
C68' C69' H69B 120.0 . . ?
C69' C70' C71' 120.0 . . ?
C69' C70' H70B 120.0 . . ?
C71' C70' H70B 120.0 . . ?
C72' C71' C70' 120.0 . . ?
C72' C71' H71B 120.0 . . ?
C70' C71' H71B 120.0 . . ?
C71' C72' C67' 120.0 . . ?
C71' C72' H72B 120.0 . . ?
C67' C72' H72B 120.0 . . ?
C74 C73 C78 117.1(3) . . ?
C74 C73 C66 122.3(3) . . ?
C78 C73 C66 120.5(3) . . ?
C73 C74 C75 122.0(4) . . ?
C73 C74 H74 119.0 . . ?
C75 C74 H74 119.0 . . ?
C76 C75 C74 119.9(4) . . ?
C76 C75 H75 120.0 . . ?
C74 C75 H75 120.0 . . ?
C75 C76 C77 119.8(4) . . ?
C75 C76 H76 120.1 . . ?
C77 C76 H76 120.1 . . ?
C76 C77 C78 120.5(4) . . ?
C76 C77 H77 119.7 . . ?
C78 C77 H77 119.7 . . ?
C73 C78 C77 120.6(4) . . ?
C73 C78 H78 119.7 . . ?
C77 C78 H78 119.7 . . ?
O1 C79 P1 176.1(5) . . ?
C84 N3 C80 118.9(8) . . ?
C84 N3 Ga1 124.5(5) . . ?
C80 N3 Ga1 116.4(5) . . ?
N3 C80 C81 122.1(6) . . ?
N3 C80 H80A 119.0 . . ?
C81 C80 H80A 119.0 . . ?
C82 C81 C80 119.3(5) . . ?
C82 C81 H81A 120.3 . . ?
C80 C81 H81A 120.3 . . ?
C81 C82 C83 118.3(5) . . ?
C81 C82 H82A 120.9 . . ?
C83 C82 H82A 120.9 . . ?
C82 C83 C84 119.6(5) . . ?
C82 C83 H83A 120.2 . . ?
C84 C83 H83A 120.2 . . ?
N3 C84 C83 121.9(6) . . ?
N3 C84 H84A 119.1 . . ?
C83 C84 H84A 119.1 . . ?
C2S C1S H1SA 109.5 . . ?
C2S C1S H1SB 109.5 . . ?
H1SA C1S H1SB 109.5 . . ?
C2S C1S H1SC 109.5 . . ?
H1SA C1S H1SC 109.5 . . ?
H1SB C1S H1SC 109.5 . . ?
C3S C2S C7S 120.0 . . ?
C3S C2S C1S 109.5(9) . . ?
C7S C2S C1S 130.5(9) . . ?
C2S C3S C4S 120.0 . . ?
C2S C3S H3SA 120.0 . . ?
C4S C3S H3SA 120.0 . . ?
C5S C4S C3S 120.0 . . ?
C5S C4S H4SA 120.0 . . ?
C3S C4S H4SA 120.0 . . ?
C6S C5S C4S 120.0 . . ?
C6S C5S H5SA 120.0 . . ?
C4S C5S H5SA 120.0 . . ?
C5S C6S C7S 120.0 . . ?
C5S C6S H6SA 120.0 . . ?
C7S C6S H6SA 120.0 . . ?
C6S C7S C2S 120.0 . . ?
C6S C7S H7SA 120.0 . . ?
C2S C7S H7SA 120.0 . . ?
C2S' C1S' H1SD 109.5 . . ?
C2S' C1S' H1SE 109.5 . . ?
H1SD C1S' H1SE 109.5 . . ?
C2S' C1S' H1SF 109.5 . . ?
H1SD C1S' H1SF 109.5 . . ?
H1SE C1S' H1SF 109.5 . . ?
C3S' C2S' C7S' 120.0 . . ?
C3S' C2S' C1S' 114.7(10) . . ?
C7S' C2S' C1S' 125.1(10) . . ?
C2S' C3S' C4S' 120.0 . . ?
C2S' C3S' H3SB 120.0 . . ?
C4S' C3S' H3SB 120.0 . . ?
C5S' C4S' C3S' 120.0 . . ?
C5S' C4S' H4SB 120.0 . . ?
C3S' C4S' H4SB 120.0 . . ?
C6S' C5S' C4S' 120.0 . . ?
C6S' C5S' H5SB 120.0 . . ?
C4S' C5S' H5SB 120.0 . . ?
C5S' C6S' C7S' 120.0 . . ?
C5S' C6S' H6SB 120.0 . . ?
C7S' C6S' H6SB 120.0 . . ?
C6S' C7S' C2S' 120.0 . . ?
C6S' C7S' H7SB 120.0 . . ?
C2S' C7S' H7SB 120.0 . . ?

loop_
_geom_bond_atom_site_label_1
_geom_bond_atom_site_label_2
_geom_bond_distance
_geom_bond_site_symmetry_2
_geom_bond_publ_flag
Ga1 N1 1.914(3) . ?
Ga1 N2 1.923(2) . ?
Ga1 N3 2.051(9) . ?
Ga1 Cl1 2.244(9) . ?
Ga1 P1 2.2950(10) . ?
P1 C79 1.610(5) . ?
O1 C79 1.158(5) . ?
N1 C1 1.396(4) . ?
N1 C13 1.425(4) . ?
N2 C2 1.372(4) . ?
N2 C46 1.436(4) . ?
C1 C2 1.393(4) . ?
C1 C5 1.465(4) . ?
C2 C3 1.462(4) . ?
C3 C12 1.372(4) . ?
C3 C4 1.418(4) . ?
C4 C6 1.401(4) . ?
C4 C5 1.424(4) . ?
C5 C9 1.368(4) . ?
C6 C10 1.407(5) . ?
C6 C7 1.424(5) . ?
C7 C8 1.368(5) . ?
C7 H7 0.9500 . ?
C8 C9 1.414(4) . ?
C8 H8 0.9500 . ?
C9 H9 0.9500 . ?
C10 C11 1.373(5) . ?
C10 H10 0.9500 . ?
C11 C12 1.407(4) . ?
C11 H11 0.9500 . ?
C12 H12 0.9500 . ?
C13 C14 1.403(4) . ?
C13 C18 1.405(4) . ?
C14 C15 1.382(4) . ?
C14 C19 1.525(4) . ?
C15 C16 1.389(4) . ?
C15 H15 0.9500 . ?
C16 C17 1.386(4) . ?
C16 C45 1.509(4) . ?
C17 C18 1.385(4) . ?
C17 H17 0.9500 . ?
C18 C32 1.521(4) . ?
C19 C26 1.493(5) . ?
C19 C20 1.544(5) . ?
C19 H19 1.0000 . ?
C20 C21 1.360(5) . ?
C20 C25 1.389(5) . ?
C21 C22 1.369(5) . ?
C21 H21 0.9500 . ?
C22 C23 1.379(6) . ?
C22 H22 0.9500 . ?
C23 C24 1.391(6) . ?
C23 H23 0.9500 . ?
C24 C25 1.403(5) . ?
C24 H24 0.9500 . ?
C25 H25 0.9500 . ?
C26 C31 1.371(5) . ?
C26 C27 1.391(5) . ?
C27 C28 1.380(5) . ?
C27 H27 0.9500 . ?
C28 C29 1.362(6) . ?
C28 H28 0.9500 . ?
C29 C30 1.380(6) . ?
C29 H29 0.9500 . ?
C30 C31 1.377(5) . ?
C30 H30 0.9500 . ?
C31 H31 0.9500 . ?
C32 C39 1.536(4) . ?
C32 C33 1.534(4) . ?
C32 H32 1.0000 . ?
C33 C34 1.352(4) . ?
C33 C38 1.379(4) . ?
C34 C35 1.386(5) . ?
C34 H34 0.9500 . ?
C35 C36 1.350(4) . ?
C35 H35 0.9500 . ?
C36 C37 1.345(5) . ?
C36 H36 0.9500 . ?
C37 C38 1.390(5) . ?
C37 H37 0.9500 . ?
C38 H38 0.9500 . ?
C39 C40 1.373(4) . ?
C39 C44 1.392(4) . ?
C40 C41 1.387(4) . ?
C40 H40 0.9500 . ?
C41 C42 1.378(5) . ?
C41 H41 0.9500 . ?
C42 C43 1.373(5) . ?
C42 H42 0.9500 . ?
C43 C44 1.385(4) . ?
C43 H43 0.9500 . ?
C44 H44 0.9500 . ?
C45 H45A 0.9800 . ?
C45 H45B 0.9800 . ?
C45 H45C 0.9800 . ?
C46 C47 1.392(4) . ?
C46 C51 1.413(4) . ?
C47 C48 1.398(5) . ?
C47 C52 1.526(4) . ?
C48 C49 1.392(5) . ?
C48 H48 0.9500 . ?
C49 C50 1.376(5) . ?
C49 C65 1.526(5) . ?
C50 C51 1.379(5) . ?
C50 H50 0.9500 . ?
C51 C66 1.518(4) . ?
C52 C59 1.524(4) . ?
C52 C53 1.536(4) . ?
C52 H52 1.0000 . ?
C53 C54 1.382(4) . ?
C53 C58 1.385(4) . ?
C54 C55 1.377(4) . ?
C54 H54 0.9500 . ?
C55 C56 1.391(4) . ?
C55 H55 0.9500 . ?
C56 C57 1.373(5) . ?
C56 H56 0.9500 . ?
C57 C58 1.394(4) . ?
C57 H57 0.9500 . ?
C58 H58 0.9500 . ?
C59 C60 1.371(5) . ?
C59 C64 1.386(5) . ?
C60 C61 1.395(5) . ?
C60 H60 0.9500 . ?
C61 C62 1.378(5) . ?
C61 H61 0.9500 . ?
C62 C63 1.374(6) . ?
C62 H62 0.9500 . ?
C63 C64 1.356(5) . ?
C63 H63 0.9500 . ?
C64 H64 0.9500 . ?
C65 H65A 0.9800 . ?
C65 H65B 0.9800 . ?
C65 H65C 0.9800 . ?
C66 C67 1.518(5) . ?
C66 C73 1.540(4) . ?
C66 C67' 1.557(3) . ?
C66 H66 1.0000 . ?
C67 C68 1.3900 . ?
C67 C72 1.3900 . ?
C68 C69 1.3900 . ?
C68 H68A 0.9500 . ?
C69 C70 1.3900 . ?
C69 H69A 0.9500 . ?
C70 C71 1.3900 . ?
C70 H70A 0.9500 . ?
C71 C72 1.3900 . ?
C71 H71A 0.9500 . ?
C72 H72A 0.9500 . ?
C67' C68' 1.3900 . ?
C67' C72' 1.3900 . ?
C68' C69' 1.3900 . ?
C68' H68B 0.9500 . ?
C69' C70' 1.3900 . ?
C69' H69B 0.9500 . ?
C70' C71' 1.3900 . ?
C70' H70B 0.9500 . ?
C71' C72' 1.3900 . ?
C71' H71B 0.9500 . ?
C72' H72B 0.9500 . ?
C73 C74 1.374(4) . ?
C73 C78 1.389(4) . ?
C74 C75 1.385(5) . ?
C74 H74 0.9500 . ?
C75 C76 1.356(5) . ?
C75 H75 0.9500 . ?
C76 C77 1.362(5) . ?
C76 H76 0.9500 . ?
C77 C78 1.392(5) . ?
C77 H77 0.9500 . ?
C78 H78 0.9500 . ?
N3 C84 1.342(5) . ?
N3 C80 1.340(5) . ?
C80 C81 1.391(4) . ?
C80 H80A 0.9500 . ?
C81 C82 1.387(4) . ?
C81 H81A 0.9500 . ?
C82 C83 1.383(4) . ?
C82 H82A 0.9500 . ?
C83 C84 1.390(4) . ?
C83 H83A 0.9500 . ?
C84 H84A 0.9500 . ?
C1S C2S 1.517(5) . ?
C1S H1SA 0.9800 . ?
C1S H1SB 0.9800 . ?
C1S H1SC 0.9800 . ?
C2S C3S 1.3900 . ?
C2S C7S 1.3900 . ?
C3S C4S 1.3900 . ?
C3S H3SA 0.9500 . ?
C4S C5S 1.3900 . ?
C4S H4SA 0.9500 . ?
C5S C6S 1.3900 . ?
C5S H5SA 0.9500 . ?
C6S C7S 1.3900 . ?
C6S H6SA 0.9500 . ?
C7S H7SA 0.9500 . ?
C1S' C2S' 1.522(5) . ?
C1S' H1SD 0.9800 . ?
C1S' H1SE 0.9800 . ?
C1S' H1SF 0.9800 . ?
C2S' C3S' 1.3900 . ?
C2S' C7S' 1.3900 . ?
C3S' C4S' 1.3900 . ?
C3S' H3SB 0.9500 . ?
C4S' C5S' 1.3900 . ?
C4S' H4SB 0.9500 . ?
C5S' C6S' 1.3900 . ?
C5S' H5SB 0.9500 . ?
C6S' C7S' 1.3900 . ?
C6S' H6SB 0.9500 . ?
C7S' H7SB 0.9500 . ?

loop_
_geom_torsion_atom_site_label_1
_geom_torsion_atom_site_label_2
_geom_torsion_atom_site_label_3
_geom_torsion_atom_site_label_4
_geom_torsion
_geom_torsion_site_symmetry_1
_geom_torsion_site_symmetry_2
_geom_torsion_site_symmetry_3
_geom_torsion_site_symmetry_4
_geom_torsion_publ_flag
C13 N1 C1 C2 -165.0(3) . . . . ?
Ga1 N1 C1 C2 5.5(4) . . . . ?
C13 N1 C1 C5 11.7(5) . . . . ?
Ga1 N1 C1 C5 -177.9(3) . . . . ?
C46 N2 C2 C1 169.9(3) . . . . ?
Ga1 N2 C2 C1 -1.0(4) . . . . ?
C46 N2 C2 C3 -10.3(5) . . . . ?
Ga1 N2 C2 C3 178.8(3) . . . . ?
N1 C1 C2 N2 -3.2(5) . . . . ?
C5 C1 C2 N2 179.4(3) . . . . ?
N1 C1 C2 C3 176.9(3) . . . . ?
C5 C1 C2 C3 -0.4(4) . . . . ?
N2 C2 C3 C12 2.4(6) . . . . ?
C1 C2 C3 C12 -177.8(4) . . . . ?
N2 C2 C3 C4 -179.6(3) . . . . ?
C1 C2 C3 C4 0.2(4) . . . . ?
C12 C3 C4 C6 -0.2(5) . . . . ?
C2 C3 C4 C6 -178.7(3) . . . . ?
C12 C3 C4 C5 178.5(3) . . . . ?
C2 C3 C4 C5 0.1(4) . . . . ?
C6 C4 C5 C9 0.2(5) . . . . ?
C3 C4 C5 C9 -178.6(3) . . . . ?
C6 C4 C5 C1 178.4(3) . . . . ?
C3 C4 C5 C1 -0.3(4) . . . . ?
N1 C1 C5 C9 1.3(7) . . . . ?
C2 C1 C5 C9 178.2(4) . . . . ?
N1 C1 C5 C4 -176.5(3) . . . . ?
C2 C1 C5 C4 0.4(4) . . . . ?
C3 C4 C6 C10 -0.3(5) . . . . ?
C5 C4 C6 C10 -178.9(3) . . . . ?
C3 C4 C6 C7 178.0(3) . . . . ?
C5 C4 C6 C7 -0.5(5) . . . . ?
C10 C6 C7 C8 178.8(3) . . . . ?
C4 C6 C7 C8 0.7(5) . . . . ?
C6 C7 C8 C9 -0.5(5) . . . . ?
C4 C5 C9 C8 0.1(5) . . . . ?
C1 C5 C9 C8 -177.4(4) . . . . ?
C7 C8 C9 C5 0.1(5) . . . . ?
C4 C6 C10 C11 0.6(5) . . . . ?
C7 C6 C10 C11 -177.5(3) . . . . ?
C6 C10 C11 C12 -0.4(5) . . . . ?
C4 C3 C12 C11 0.5(5) . . . . ?
C2 C3 C12 C11 178.3(3) . . . . ?
C10 C11 C12 C3 -0.2(5) . . . . ?
C1 N1 C13 C14 -109.8(3) . . . . ?
Ga1 N1 C13 C14 82.9(4) . . . . ?
C1 N1 C13 C18 67.9(4) . . . . ?
Ga1 N1 C13 C18 -99.5(3) . . . . ?
C18 C13 C14 C15 -4.7(4) . . . . ?
N1 C13 C14 C15 173.0(3) . . . . ?
C18 C13 C14 C19 173.6(3) . . . . ?
N1 C13 C14 C19 -8.7(4) . . . . ?
C13 C14 C15 C16 0.0(5) . . . . ?
C19 C14 C15 C16 -178.3(3) . . . . ?
C14 C15 C16 C17 4.0(5) . . . . ?
C14 C15 C16 C45 -177.0(3) . . . . ?
C15 C16 C17 C18 -3.3(4) . . . . ?
C45 C16 C17 C18 177.7(3) . . . . ?
C16 C17 C18 C13 -1.4(5) . . . . ?
C16 C17 C18 C32 173.7(3) . . . . ?
C14 C13 C18 C17 5.4(4) . . . . ?
N1 C13 C18 C17 -172.3(3) . . . . ?
C14 C13 C18 C32 -169.5(3) . . . . ?
N1 C13 C18 C32 12.8(4) . . . . ?
C15 C14 C19 C26 -83.2(4) . . . . ?
C13 C14 C19 C26 98.5(4) . . . . ?
C15 C14 C19 C20 47.0(4) . . . . ?
C13 C14 C19 C20 -131.3(3) . . . . ?
C26 C19 C20 C21 42.4(5) . . . . ?
C14 C19 C20 C21 -87.6(4) . . . . ?
C26 C19 C20 C25 -140.5(3) . . . . ?
C14 C19 C20 C25 89.4(4) . . . . ?
C25 C20 C21 C22 0.8(6) . . . . ?
C19 C20 C21 C22 177.9(3) . . . . ?
C20 C21 C22 C23 -1.9(6) . . . . ?
C21 C22 C23 C24 1.8(7) . . . . ?
C22 C23 C24 C25 -0.8(6) . . . . ?
C21 C20 C25 C24 0.3(5) . . . . ?
C19 C20 C25 C24 -176.9(3) . . . . ?
C23 C24 C25 C20 -0.3(6) . . . . ?
C14 C19 C26 C31 -2.1(6) . . . . ?
C20 C19 C26 C31 -131.1(4) . . . . ?
C14 C19 C26 C27 -180.0(4) . . . . ?
C20 C19 C26 C27 51.0(5) . . . . ?
C31 C26 C27 C28 -3.6(7) . . . . ?
C19 C26 C27 C28 174.5(5) . . . . ?
C26 C27 C28 C29 1.2(9) . . . . ?
C27 C28 C29 C30 1.6(9) . . . . ?
C28 C29 C30 C31 -1.7(8) . . . . ?
C27 C26 C31 C30 3.5(7) . . . . ?
C19 C26 C31 C30 -174.5(4) . . . . ?
C29 C30 C31 C26 -0.9(8) . . . . ?
C17 C18 C32 C39 -90.2(3) . . . . ?
C13 C18 C32 C39 84.8(3) . . . . ?
C17 C18 C32 C33 36.4(4) . . . . ?
C13 C18 C32 C33 -148.6(3) . . . . ?
C18 C32 C33 C34 -111.0(4) . . . . ?
C39 C32 C33 C34 14.9(5) . . . . ?
C18 C32 C33 C38 69.3(4) . . . . ?
C39 C32 C33 C38 -164.8(3) . . . . ?
C38 C33 C34 C35 -2.7(6) . . . . ?
C32 C33 C34 C35 177.6(3) . . . . ?
C33 C34 C35 C36 0.4(6) . . . . ?
C34 C35 C36 C37 0.4(6) . . . . ?
C35 C36 C37 C38 1.2(7) . . . . ?
C36 C37 C38 C33 -3.7(7) . . . . ?
C34 C33 C38 C37 4.4(6) . . . . ?
C32 C33 C38 C37 -176.0(4) . . . . ?
C18 C32 C39 C40 23.8(4) . . . . ?
C33 C32 C39 C40 -103.4(4) . . . . ?
C18 C32 C39 C44 -158.4(3) . . . . ?
C33 C32 C39 C44 74.3(4) . . . . ?
C44 C39 C40 C41 1.1(5) . . . . ?
C32 C39 C40 C41 178.9(3) . . . . ?
C39 C40 C41 C42 0.3(6) . . . . ?
C40 C41 C42 C43 -1.6(6) . . . . ?
C41 C42 C43 C44 1.4(5) . . . . ?
C40 C39 C44 C43 -1.3(5) . . . . ?
C32 C39 C44 C43 -179.2(3) . . . . ?
C42 C43 C44 C39 0.1(5) . . . . ?
C2 N2 C46 C47 -84.2(4) . . . . ?
Ga1 N2 C46 C47 84.0(4) . . . . ?
C2 N2 C46 C51 97.0(4) . . . . ?
Ga1 N2 C46 C51 -94.8(3) . . . . ?
C51 C46 C47 C48 3.9(5) . . . . ?
N2 C46 C47 C48 -175.0(3) . . . . ?
C51 C46 C47 C52 -172.7(3) . . . . ?
N2 C46 C47 C52 8.4(5) . . . . ?
C46 C47 C48 C49 -1.0(5) . . . . ?
C52 C47 C48 C49 175.7(3) . . . . ?
C47 C48 C49 C50 -1.8(6) . . . . ?
C47 C48 C49 C65 177.9(4) . . . . ?
C48 C49 C50 C51 1.8(6) . . . . ?
C65 C49 C50 C51 -177.9(4) . . . . ?
C49 C50 C51 C46 1.1(6) . . . . ?
C49 C50 C51 C66 -178.6(3) . . . . ?
C47 C46 C51 C50 -3.9(5) . . . . ?
N2 C46 C51 C50 174.9(3) . . . . ?
C47 C46 C51 C66 175.7(3) . . . . ?
N2 C46 C51 C66 -5.5(5) . . . . ?
C46 C47 C52 C59 94.7(4) . . . . ?
C48 C47 C52 C59 -81.8(4) . . . . ?
C46 C47 C52 C53 -136.6(3) . . . . ?
C48 C47 C52 C53 46.8(4) . . . . ?
C47 C52 C53 C54 44.8(4) . . . . ?
C59 C52 C53 C54 173.0(3) . . . . ?
C47 C52 C53 C58 -139.5(3) . . . . ?
C59 C52 C53 C58 -11.3(5) . . . . ?
C58 C53 C54 C55 -0.8(5) . . . . ?
C52 C53 C54 C55 175.0(3) . . . . ?
C53 C54 C55 C56 1.8(5) . . . . ?
C54 C55 C56 C57 -0.7(5) . . . . ?
C55 C56 C57 C58 -1.4(5) . . . . ?
C56 C57 C58 C53 2.5(5) . . . . ?
C54 C53 C58 C57 -1.3(5) . . . . ?
C52 C53 C58 C57 -177.1(3) . . . . ?
C47 C52 C59 C60 -126.3(3) . . . . ?
C53 C52 C59 C60 105.2(4) . . . . ?
C47 C52 C59 C64 52.8(4) . . . . ?
C53 C52 C59 C64 -75.7(4) . . . . ?
C64 C59 C60 C61 0.8(5) . . . . ?
C52 C59 C60 C61 179.9(3) . . . . ?
C59 C60 C61 C62 -0.1(6) . . . . ?
C60 C61 C62 C63 -0.8(6) . . . . ?
C61 C62 C63 C64 1.0(7) . . . . ?
C62 C63 C64 C59 -0.3(7) . . . . ?
C60 C59 C64 C63 -0.7(6) . . . . ?
C52 C59 C64 C63 -179.8(3) . . . . ?
C50 C51 C66 C67 92.8(9) . . . . ?
C46 C51 C66 C67 -86.8(9) . . . . ?
C50 C51 C66 C73 -48.9(4) . . . . ?
C46 C51 C66 C73 131.4(3) . . . . ?
C50 C51 C66 C67' 79.8(4) . . . . ?
C46 C51 C66 C67' -99.8(4) . . . . ?
C51 C66 C67 C68 -52.3(11) . . . . ?
C73 C66 C67 C68 90.5(8) . . . . ?
C51 C66 C67 C72 113.8(9) . . . . ?
C73 C66 C67 C72 -103.4(9) . . . . ?
C72 C67 C68 C69 0.0 . . . . ?
C66 C67 C68 C69 167.1(11) . . . . ?
C67 C68 C69 C70 0.0 . . . . ?
C68 C69 C70 C71 0.0 . . . . ?
C69 C70 C71 C72 0.0 . . . . ?
C70 C71 C72 C67 0.0 . . . . ?
C68 C67 C72 C71 0.0 . . . . ?
C66 C67 C72 C71 -165.1(13) . . . . ?
C51 C66 C67' C68' -62.2(4) . . . . ?
C73 C66 C67' C68' 66.3(4) . . . . ?
C51 C66 C67' C72' 118.2(3) . . . . ?
C73 C66 C67' C72' -113.2(3) . . . . ?
C72' C67' C68' C69' 0.0 . . . . ?
C66 C67' C68' C69' -179.5(4) . . . . ?
C67' C68' C69' C70' 0.0 . . . . ?
C68' C69' C70' C71' 0.0 . . . . ?
C69' C70' C71' C72' 0.0 . . . . ?
C70' C71' C72' C67' 0.0 . . . . ?
C68' C67' C72' C71' 0.0 . . . . ?
C66 C67' C72' C71' 179.5(4) . . . . ?
C51 C66 C73 C74 151.1(4) . . . . ?
C67 C66 C73 C74 3.5(8) . . . . ?
C67' C66 C73 C74 24.9(5) . . . . ?
C51 C66 C73 C78 -33.0(5) . . . . ?
C67 C66 C73 C78 179.4(7) . . . . ?
C67' C66 C73 C78 -159.2(4) . . . . ?
C78 C73 C74 C75 -1.9(7) . . . . ?
C66 C73 C74 C75 174.2(4) . . . . ?
C73 C74 C75 C76 2.1(8) . . . . ?
C74 C75 C76 C77 -0.5(8) . . . . ?
C75 C76 C77 C78 -1.2(8) . . . . ?
C74 C73 C78 C77 0.1(6) . . . . ?
C66 C73 C78 C77 -176.0(4) . . . . ?
C76 C77 C78 C73 1.4(7) . . . . ?
C84 N3 C80 C81 0.9(18) . . . . ?
Ga1 N3 C80 C81 -174.2(6) . . . . ?
N3 C80 C81 C82 1.0(12) . . . . ?
C80 C81 C82 C83 -1.7(9) . . . . ?
C81 C82 C83 C84 0.7(9) . . . . ?
C80 N3 C84 C83 -2.0(19) . . . . ?
Ga1 N3 C84 C83 172.7(7) . . . . ?
C82 C83 C84 N3 1.2(13) . . . . ?
C7S C2S C3S C4S 0.0 . . . . ?
C1S C2S C3S C4S -178.2(8) . . . . ?
C2S C3S C4S C5S 0.0 . . . . ?
C3S C4S C5S C6S 0.0 . . . . ?
C4S C5S C6S C7S 0.0 . . . . ?
C5S C6S C7S C2S 0.0 . . . . ?
C3S C2S C7S C6S 0.0 . . . . ?
C1S C2S C7S C6S 177.8(11) . . . . ?
C7S' C2S' C3S' C4S' 0.0 . . . . ?
C1S' C2S' C3S' C4S' -174.4(10) . . . . ?
C2S' C3S' C4S' C5S' 0.0 . . . . ?
C3S' C4S' C5S' C6S' 0.0 . . . . ?
C4S' C5S' C6S' C7S' 0.0 . . . . ?
C5S' C6S' C7S' C2S' 0.0 . . . . ?
C3S' C2S' C7S' C6S' 0.0 . . . . ?
C1S' C2S' C7S' C6S' 173.7(12) . . . . ?
